data_7701882
loop_
_publ_author_name
'Alvarez-Miguel, Lucia'
'\'Alvarez-Miguel, Ines'
'Mart\'in \'Alvarez, Jose Miguel'
'Alvarez, Celedonio M.'
'Rogez, Guillaume'
'Garc\'ia-Rodr\'iguez, Ra\'ul'
'Miguel, Daniel'

_publ_section_title
;
 Copper complexes for the promotion of iminopyridine ligands derived from
 \b-alanine and self-aldol additions: Relaxivity and cytotoxic properties
;
_journal_name_full 'Dalton Transactions'
_journal_paper_doi 10.1039/C9DT03822A
_journal_year 2019
_chemical_formula_moiety 'C11 H13 Cu N3 O3 S'
_chemical_formula_sum 'C11 H13 Cu N3 O3 S'
_chemical_formula_weight 330.84
_space_group_crystal_system monoclinic
_space_group_IT_number 14
_space_group_name_Hall '-P 2ybc'
_space_group_name_H-M_alt 'P 1 21/c 1'
_atom_sites_solution_hydrogens geom
_atom_sites_solution_primary direct
_audit_creation_date 2016-04-21
_audit_creation_method
;
Olex2 1.2
(compiled 2016.02.19 svn.r3266 for OlexSys, GUI svn.r5155)
;
_audit_update_record
;
2019-09-24 deposited with the CCDC.	2019-11-11 downloaded from the CCDC.
;
_cell_angle_alpha 90
_cell_angle_beta 93.857(4)
_cell_angle_gamma 90
_cell_formula_units_Z 4
_cell_length_a 7.8730(3)
_cell_length_b 14.0579(6)
_cell_length_c 12.7811(5)
_cell_measurement_reflns_used 2172
_cell_measurement_temperature 297(2)
_cell_measurement_theta_max 28.5994
_cell_measurement_theta_min 2.1519
_cell_volume 1411.38(10)
_computing_cell_refinement
;
CrysAlisPro, Oxford Diffraction Ltd.,
Version 1.171.34.44 (release 25-10-2010 CrysAlis171 .NET)
(compiled Oct 25 2010,18:11:34)
;
_computing_data_collection
;
CrysAlisPro, Oxford Diffraction Ltd.,
Version 1.171.34.44 (release 25-10-2010 CrysAlis171 .NET)
(compiled Oct 25 2010,18:11:34)
;
_computing_data_reduction
;
CrysAlisPro, Oxford Diffraction Ltd.,
Version 1.171.34.44 (release 25-10-2010 CrysAlis171 .NET)
(compiled Oct 25 2010,18:11:34)
;
_computing_molecular_graphics 'Olex2 (Dolomanov et al., 2009)'
_computing_publication_material 'Olex2 (Dolomanov et al., 2009)'
_computing_structure_refinement 'ShelXL (Sheldrick, 2015)'
_computing_structure_solution 'XS (Sheldrick, 2008)'
_diffrn_ambient_temperature 297.15
_diffrn_detector_area_resol_mean 10.4757
_diffrn_measured_fraction_theta_full 1.000
_diffrn_measured_fraction_theta_max 0.874
_diffrn_measurement_details
;
#__ type_ start__ end____ width___ exp.time_
  1 omega   68.00  114.00   1.0000   39.7700
omega____ theta____ kappa____ phi______ frames
    -       21.5439  151.0000  -23.0000 46

#__ type_ start__ end____ width___ exp.time_
  2 omega  -23.00  118.00   1.0000   39.7700
omega____ theta____ kappa____ phi______ frames
    -       21.5439   77.0000    0.0000 141

#__ type_ start__ end____ width___ exp.time_
  3 omega   70.00  108.00   1.0000   39.7700
omega____ theta____ kappa____ phi______ frames
    -       21.5439   77.0000   90.0000 38
;
_diffrn_measurement_device_type 'SuperNova, Dual, Cu at zero, Atlas'
_diffrn_measurement_method '\w scans'
_diffrn_orient_matrix_UB_11 -0.0393148000
_diffrn_orient_matrix_UB_12 -0.0350870000
_diffrn_orient_matrix_UB_13 -0.0332835000
_diffrn_orient_matrix_UB_21 -0.0479785000
_diffrn_orient_matrix_UB_22 0.0358869000
_diffrn_orient_matrix_UB_23 -0.0274830000
_diffrn_orient_matrix_UB_31 0.0654432000
_diffrn_orient_matrix_UB_32 0.0052177000
_diffrn_orient_matrix_UB_33 -0.0351841000
_diffrn_radiation_monochromator mirror
_diffrn_radiation_type MoK\a
_diffrn_radiation_wavelength 0.71073
_diffrn_reflns_av_R_equivalents 0.0306
_diffrn_reflns_av_unetI/netI 0.0511
_diffrn_reflns_Laue_measured_fraction_full 1.000
_diffrn_reflns_Laue_measured_fraction_max 0.874
_diffrn_reflns_limit_h_max 10
_diffrn_reflns_limit_h_min -10
_diffrn_reflns_limit_k_max 16
_diffrn_reflns_limit_k_min -18
_diffrn_reflns_limit_l_max 17
_diffrn_reflns_limit_l_min -7
_diffrn_reflns_number 5953
_diffrn_reflns_point_group_measured_fraction_full 1.000
_diffrn_reflns_point_group_measured_fraction_max 0.874
_diffrn_reflns_theta_full 26.000
_diffrn_reflns_theta_max 28.662
_diffrn_reflns_theta_min 2.156
_diffrn_source 'SuperNova (Mo) X-ray Source'
_exptl_absorpt_coefficient_mu 1.701
_exptl_absorpt_correction_T_max 0.911
_exptl_absorpt_correction_T_min 0.726
_exptl_absorpt_correction_type analytical
_exptl_absorpt_process_details
;
CrysAlisPro, Oxford Diffraction Ltd.,
Version 1.171.34.44 (release 25-10-2010 CrysAlis171 .NET)
(compiled Oct 25 2010,18:11:34)
Analytical numeric absorption correction using a multifaceted crystal
			model based on expressions derived by R.C. Clark & J.S. Reid.
(Clark, R. C. & Reid, J. S. (1995). Acta Cryst. A51, 887-897)
;
_exptl_crystal_colour 'dark blue'
_exptl_crystal_colour_modifier dark
_exptl_crystal_colour_primary blue
_exptl_crystal_density_diffrn 1.557
_exptl_crystal_description prism
_exptl_crystal_F_000 676
_exptl_crystal_size_max 0.2069
_exptl_crystal_size_mid 0.157
_exptl_crystal_size_min 0.0687
_refine_diff_density_max 0.828
_refine_diff_density_min -0.624
_refine_diff_density_rms 0.070
_refine_ls_extinction_method none
_refine_ls_goodness_of_fit_ref 1.048
_refine_ls_hydrogen_treatment constr
_refine_ls_matrix_type full
_refine_ls_number_parameters 173
_refine_ls_number_reflns 3187
_refine_ls_number_restraints 0
_refine_ls_restrained_S_all 1.048
_refine_ls_R_factor_all 0.0658
_refine_ls_R_factor_gt 0.0429
_refine_ls_shift/su_max 0.000
_refine_ls_shift/su_mean 0.000
_refine_ls_structure_factor_coef Fsqd
_refine_ls_weighting_details 'w=1/[\s^2^(Fo^2^)+(0.0406P)^2^+0.3543P] where P=(Fo^2^+2Fc^2^)/3'
_refine_ls_weighting_scheme calc
_refine_ls_wR_factor_gt 0.0940
_refine_ls_wR_factor_ref 0.1089
_reflns_Friedel_coverage 0.000
_reflns_number_gt 2356
_reflns_number_total 3187
_reflns_threshold_expression 'I > 2\s(I)'
_cod_data_source_file c9dt03822a2.cif
_cod_data_source_block Compound_9_dm266a
_cod_database_code 7701882
_chemical_oxdiff_formula C10H9Cl1Cu1N3O2S1
_shelx_space_group_comment
;
The symmetry employed for this shelxl refinement is uniquely defined
by the following loop, which should always be used as a source of
symmetry information in preference to the above space-group names.
They are only intended as comments.
;
_reflns_odcompleteness_completeness 99.90
_reflns_odcompleteness_iscentric 1
_reflns_odcompleteness_theta 26.32
_olex2_refinement_description
;
1. Fixed Uiso
 At 1.2 times of:
  All C(H) groups, All C(H,H) groups
 At 1.5 times of:
  All C(H,H,H) groups, All O(H) groups
2.a Secondary CH2 refined with riding coordinates:
 C17(H17A,H17B), C18(H18A,H18B)
2.b Aromatic/amide H refined with riding coordinates:
 C11(H11), C12(H12), C13(H13), C14(H14), C16(H16)
2.c Tetrahedral OH refined with riding coordinates:
 O30(H30)
2.d Idealised Me refined as rotating group:
 C30(H30A,H30B,H30C)
;
_shelx_shelxl_version_number 2014/7
_olex2_submission_special_instructions 'No special instructions were received'

loop_
_space_group_symop_operation_xyz
'x, y, z'
'-x, y+1/2, -z+1/2'
'-x, -y, -z'
'x, -y-1/2, z-1/2'

loop_
_atom_site_label
_atom_site_type_symbol
_atom_site_fract_x
_atom_site_fract_y
_atom_site_fract_z
_atom_site_U_iso_or_equiv
_atom_site_adp_type
_atom_site_occupancy
_atom_site_site_symmetry_order
_atom_site_calc_flag
_atom_site_refinement_flags_posn
Cu1 Cu 0.76802(5) 0.21913(3) 0.25265(3) 0.03734(15) Uani 1 1 d .
S1 S 0.44127(15) 0.18471(10) -0.06685(9) 0.0848(4) Uani 1 1 d .
O1 O 0.8332(3) 0.34360(15) 0.20689(17) 0.0485(6) Uani 1 1 d .
O2 O 0.9295(4) 0.48873(18) 0.2159(2) 0.0696(8) Uani 1 1 d .
O30 O 1.0124(3) 0.15456(16) 0.19623(17) 0.0467(6) Uani 1 1 d .
H30 H 1.0242 0.0985 0.2129 0.070 Uiso 1 1 calc R
N1 N 0.7047(3) 0.09482(18) 0.3178(2) 0.0397(6) Uani 1 1 d .
N2 N 0.8697(3) 0.2405(2) 0.3957(2) 0.0375(6) Uani 1 1 d .
N3 N 0.6235(4) 0.2012(2) 0.1237(2) 0.0483(7) Uani 1 1 d .
C3 C 0.5474(4) 0.1925(2) 0.0455(3) 0.0460(8) Uani 1 1 d .
C11 C 0.6203(5) 0.0211(2) 0.2739(3) 0.0515(9) Uani 1 1 d .
H11 H 0.5780 0.0256 0.2044 0.062 Uiso 1 1 calc R
C12 C 0.5939(5) -0.0615(3) 0.3287(4) 0.0623(11) Uani 1 1 d .
H12 H 0.5335 -0.1116 0.2966 0.075 Uiso 1 1 calc R
C13 C 0.6575(6) -0.0691(3) 0.4307(3) 0.0632(11) Uani 1 1 d .
H13 H 0.6413 -0.1244 0.4687 0.076 Uiso 1 1 calc R
C14 C 0.7466(5) 0.0071(2) 0.4763(3) 0.0550(9) Uani 1 1 d .
H14 H 0.7919 0.0036 0.5453 0.066 Uiso 1 1 calc R
C15 C 0.7669(4) 0.0873(2) 0.4183(2) 0.0391(7) Uani 1 1 d .
C16 C 0.8566(4) 0.1719(2) 0.4582(3) 0.0451(8) Uani 1 1 d .
H16 H 0.9024 0.1752 0.5271 0.054 Uiso 1 1 calc R
C17 C 0.9574(5) 0.3279(2) 0.4292(3) 0.0522(10) Uani 1 1 d .
H17A H 1.0752 0.3245 0.4117 0.063 Uiso 1 1 calc R
H17B H 0.9561 0.3341 0.5048 0.063 Uiso 1 1 calc R
C18 C 0.8742(5) 0.4145(2) 0.3774(3) 0.0522(9) Uani 1 1 d .
H18A H 0.9296 0.4712 0.4065 0.063 Uiso 1 1 calc R
H18B H 0.7559 0.4167 0.3941 0.063 Uiso 1 1 calc R
C19 C 0.8820(4) 0.4162(2) 0.2585(3) 0.0435(8) Uani 1 1 d .
C30 C 1.1719(5) 0.1995(3) 0.2022(4) 0.0754(13) Uani 1 1 d .
H30A H 1.2437 0.1698 0.1539 0.113 Uiso 1 1 calc GR
H30B H 1.2234 0.1939 0.2721 0.113 Uiso 1 1 calc GR
H30C H 1.1578 0.2655 0.1845 0.113 Uiso 1 1 calc GR

loop_
_atom_site_aniso_label
_atom_site_aniso_U_11
_atom_site_aniso_U_22
_atom_site_aniso_U_33
_atom_site_aniso_U_23
_atom_site_aniso_U_13
_atom_site_aniso_U_12
Cu1 0.0431(3) 0.0389(2) 0.0287(2) -0.00035(17) -0.00723(17) -0.00360(16)
S1 0.0534(7) 0.1460(12) 0.0516(6) -0.0321(7) -0.0221(5) 0.0158(7)
O1 0.0726(17) 0.0378(12) 0.0338(12) -0.0031(11) -0.0062(12) -0.0071(11)
O2 0.110(2) 0.0522(15) 0.0465(15) 0.0013(13) 0.0060(16) -0.0332(15)
O30 0.0465(14) 0.0483(13) 0.0454(13) 0.0020(12) 0.0033(11) 0.0044(10)
N1 0.0383(15) 0.0448(15) 0.0355(14) -0.0018(13) -0.0016(12) -0.0010(11)
N2 0.0384(15) 0.0455(15) 0.0280(13) -0.0016(12) -0.0030(11) -0.0032(11)
N3 0.0516(18) 0.0517(17) 0.0399(16) -0.0016(14) -0.0108(14) -0.0070(13)
C3 0.0373(18) 0.054(2) 0.046(2) -0.0116(18) -0.0049(16) 0.0031(15)
C11 0.054(2) 0.051(2) 0.048(2) -0.0053(18) -0.0048(18) -0.0103(17)
C12 0.067(3) 0.046(2) 0.074(3) -0.005(2) 0.006(2) -0.0148(18)
C13 0.078(3) 0.051(2) 0.062(3) 0.010(2) 0.019(2) -0.003(2)
C14 0.068(3) 0.054(2) 0.043(2) 0.0047(19) 0.0066(19) -0.0014(19)
C15 0.0440(19) 0.0400(18) 0.0339(17) 0.0009(15) 0.0072(14) 0.0006(14)
C16 0.050(2) 0.056(2) 0.0285(16) -0.0030(17) -0.0023(15) 0.0021(16)
C17 0.062(2) 0.062(2) 0.0307(17) -0.0019(17) -0.0102(17) -0.0220(18)
C18 0.068(3) 0.048(2) 0.0403(19) -0.0088(17) 0.0079(18) -0.0135(18)
C19 0.049(2) 0.045(2) 0.0352(18) 0.0005(16) -0.0028(15) -0.0053(15)
C30 0.052(3) 0.089(3) 0.085(3) -0.003(3) 0.002(2) -0.009(2)

loop_
_atom_type_symbol
_atom_type_description
_atom_type_scat_dispersion_real
_atom_type_scat_dispersion_imag
_atom_type_scat_source
C C 0.0033 0.0016 'International Tables Vol C Tables 4.2.6.8 and 6.1.1.4'
H H 0.0000 0.0000 'International Tables Vol C Tables 4.2.6.8 and 6.1.1.4'
Cu Cu 0.3201 1.2651 'International Tables Vol C Tables 4.2.6.8 and 6.1.1.4'
N N 0.0061 0.0033 'International Tables Vol C Tables 4.2.6.8 and 6.1.1.4'
O O 0.0106 0.0060 'International Tables Vol C Tables 4.2.6.8 and 6.1.1.4'
S S 0.1246 0.1234 'International Tables Vol C Tables 4.2.6.8 and 6.1.1.4'

loop_
_exptl_crystal_face_index_h
_exptl_crystal_face_index_k
_exptl_crystal_face_index_l
_exptl_crystal_face_perp_dist
_exptl_oxdiff_crystal_face_indexfrac_h
_exptl_oxdiff_crystal_face_indexfrac_k
_exptl_oxdiff_crystal_face_indexfrac_l
_exptl_oxdiff_crystal_face_x
_exptl_oxdiff_crystal_face_y
_exptl_oxdiff_crystal_face_z
10 7 1 0.0399 10.0000 7.0000 1.0000 -0.6760 -0.2583 0.6534
-10 -7 -1 0.0288 -10.0000 -7.0000 -1.0000 0.6760 0.2583 -0.6534
2 -4 -18 0.1135 2.0000 -4.0000 -18.0000 0.6577 0.2530 0.7440
10 -9 0 0.0256 10.0000 -9.0000 0.0000 -0.0823 -0.8048 0.6059
-10 9 0 0.0451 -10.0000 9.0000 -0.0000 0.0823 0.8048 -0.6059
8 -8 8 0.0559 8.0000 -8.0000 8.0000 -0.3032 -0.8916 0.1987
-9 -2 12 0.0667 -9.0000 -2.0000 12.0000 0.0298 0.0335 -1.0204
-4 3 17 0.0767 -4.0000 3.0000 17.0000 -0.5100 -0.1651 -0.8445
0 0 -18 0.1082 -0.0000 0.0000 -18.0000 0.5971 0.4929 0.6343

loop_
_geom_angle_atom_site_label_1
_geom_angle_atom_site_label_2
_geom_angle_atom_site_label_3
_geom_angle
O1 Cu1 O30 91.03(10)
O1 Cu1 N1 173.26(10)
O1 Cu1 N2 92.50(10)
O1 Cu1 N3 90.74(11)
N1 Cu1 O30 91.32(9)
N2 Cu1 O30 93.16(10)
N2 Cu1 N1 81.07(11)
N3 Cu1 O30 97.89(11)
N3 Cu1 N1 95.19(11)
N3 Cu1 N2 168.43(11)
C19 O1 Cu1 130.9(2)
Cu1 O30 H30 112.5
C30 O30 Cu1 125.0(2)
C30 O30 H30 109.5
C11 N1 Cu1 129.1(2)
C11 N1 C15 118.6(3)
C15 N1 Cu1 112.2(2)
C16 N2 Cu1 115.3(2)
C16 N2 C17 121.0(3)
C17 N2 Cu1 123.8(2)
C3 N3 Cu1 175.9(3)
N3 C3 S1 177.6(4)
N1 C11 H11 119.1
N1 C11 C12 121.9(3)
C12 C11 H11 119.1
C11 C12 H12 120.3
C13 C12 C11 119.5(4)
C13 C12 H12 120.3
C12 C13 H13 120.6
C12 C13 C14 118.8(4)
C14 C13 H13 120.6
C13 C14 H14 120.5
C15 C14 C13 119.0(4)
C15 C14 H14 120.5
N1 C15 C14 122.3(3)
N1 C15 C16 113.9(3)
C14 C15 C16 123.8(3)
N2 C16 C15 117.4(3)
N2 C16 H16 121.3
C15 C16 H16 121.3
N2 C17 H17A 109.3
N2 C17 H17B 109.3
N2 C17 C18 111.5(3)
H17A C17 H17B 108.0
C18 C17 H17A 109.3
C18 C17 H17B 109.3
C17 C18 H18A 108.8
C17 C18 H18B 108.8
C17 C18 C19 113.8(3)
H18A C18 H18B 107.7
C19 C18 H18A 108.8
C19 C18 H18B 108.8
O1 C19 C18 118.6(3)
O2 C19 O1 122.2(3)
O2 C19 C18 119.2(3)
O30 C30 H30A 109.5
O30 C30 H30B 109.5
O30 C30 H30C 109.5
H30A C30 H30B 109.5
H30A C30 H30C 109.5
H30B C30 H30C 109.5

loop_
_geom_bond_atom_site_label_1
_geom_bond_atom_site_label_2
_geom_bond_distance
Cu1 O1 1.925(2)
Cu1 O30 2.288(2)
Cu1 N1 2.013(3)
Cu1 N2 1.969(3)
Cu1 N3 1.955(3)
S1 C3 1.616(4)
O1 C19 1.261(4)
O2 C19 1.227(4)
O30 H30 0.8200
O30 C30 1.403(4)
N1 C11 1.334(4)
N1 C15 1.348(4)
N2 C16 1.261(4)
N2 C17 1.460(4)
N3 C3 1.137(4)
C11 H11 0.9300
C11 C12 1.379(5)
C12 H12 0.9300
C12 C13 1.369(5)
C13 H13 0.9300
C13 C14 1.387(5)
C14 H14 0.9300
C14 C15 1.364(4)
C15 C16 1.459(4)
C16 H16 0.9300
C17 H17A 0.9700
C17 H17B 0.9700
C17 C18 1.514(5)
C18 H18A 0.9700
C18 H18B 0.9700
C18 C19 1.525(4)
C30 H30A 0.9600
C30 H30B 0.9600
C30 H30C 0.9600

loop_
_geom_hbond_atom_site_label_D
_geom_hbond_atom_site_label_H
_geom_hbond_atom_site_label_A
_geom_hbond_distance_DH
_geom_hbond_distance_HA
_geom_hbond_distance_DA
_geom_hbond_angle_DHA
_geom_hbond_site_symmetry_A
O30 H30 O2 0.82 1.82 2.615(3) 164.2 2_745

loop_
_geom_torsion_atom_site_label_1
_geom_torsion_atom_site_label_2
_geom_torsion_atom_site_label_3
_geom_torsion_atom_site_label_4
_geom_torsion
Cu1 O1 C19 O2 175.1(3)
Cu1 O1 C19 C18 -7.5(5)
Cu1 N1 C11 C12 176.8(3)
Cu1 N1 C15 C14 -176.7(3)
Cu1 N1 C15 C16 3.2(3)
Cu1 N2 C16 C15 -1.0(4)
Cu1 N2 C17 C18 36.2(4)
N1 C11 C12 C13 -0.8(6)
N1 C15 C16 N2 -1.6(4)
N2 C17 C18 C19 -63.7(4)
C11 N1 C15 C14 0.1(5)
C11 N1 C15 C16 -180.0(3)
C11 C12 C13 C14 0.2(6)
C12 C13 C14 C15 0.5(6)
C13 C14 C15 N1 -0.6(5)
C13 C14 C15 C16 179.4(3)
C14 C15 C16 N2 178.4(3)
C15 N1 C11 C12 0.7(5)
C16 N2 C17 C18 -144.9(3)
C17 N2 C16 C15 179.9(3)
C17 C18 C19 O1 51.0(5)
C17 C18 C19 O2 -131.6(4)
